data_2023003
loop_
_publ_author_name
'Kenfack Tsobnang, Patrice'
'Ziki, Eric'
'Siaka, Soso'
'Yoda, Jules'
'Kamal, Seham'
'Bouraima, Adam'
'Djifa Hounsi, Ayi'
'Wenger, Emmanuel'
'Bendeif, El-Eulmi'
'Lecomte, Claude'

_publ_section_title
;
 Synthesis, structure and Hirshfeld surface analysis of
 2-oxo-2<i>H</i>-chromen-6-yl 4-<i>tert</i>-butyl-benzoate: work carried
 out as part of the AFRAMED project.
;
_journal_coeditor_code HB8087
_journal_issue 'Pt 2'
_journal_name_full 'Acta crystallographica. Section E, Crystallographic communications'
_journal_page_first 106
_journal_page_last 109
_journal_paper_doi 10.1107/S2056989023011052
_journal_volume 80
_journal_year 2024
_chemical_formula_iupac 'C20 H18 O4'
_chemical_formula_moiety 'C20 H18 O4'
_chemical_formula_sum 'C20 H18 O4'
_chemical_formula_weight 322.34
_chemical_name_systematic
;
2-Oxo-2<i>H</i>-chromen-6-yl 4-<i>tert</i>-butylbenzoate
;
_space_group_crystal_system monoclinic
_space_group_IT_number 15
_space_group_name_Hall '-C 2yc'
_space_group_name_H-M_alt 'C 1 2/c 1'
_symmetry_space_group_name_Hall '-C 2yc'
_atom_sites_solution_hydrogens difmap
_atom_sites_solution_primary direct
_atom_sites_solution_secondary direct
_audit_creation_method SHELXL-2018/3
_cell_angle_alpha 90
_cell_angle_beta 98.915(4)
_cell_angle_gamma 90
_cell_formula_units_Z 8
_cell_length_a 35.908(4)
_cell_length_b 6.8473(6)
_cell_length_c 13.2661(11)
_cell_measurement_reflns_used 4940
_cell_measurement_temperature 100.00(10)
_cell_measurement_theta_max 30.580
_cell_measurement_theta_min 2.297
_cell_volume 3222.4(5)
_computing_cell_refinement
;
SAINT (Bruker, 2019)
;
_computing_data_collection
;
APEX3 (Bruker, 2019)
;
_computing_data_reduction
;
SAINT (Bruker, 2019)
;
_computing_molecular_graphics
;
ORTEP-3 (Farrugia, 2012)
;
_computing_publication_material
;
PublCIF (Westrip, 2010)
;
_computing_structure_refinement
;
<i>SHELXL2018/3</i> (Sheldrick, 2015b)
;
_computing_structure_solution
;
<i>SHELXT</i> (Sheldrick, 2015a)
;
_diffrn_ambient_temperature 100.00(10)
_diffrn_measured_fraction_theta_full 1.000
_diffrn_measured_fraction_theta_max 0.997
_diffrn_measurement_device_type 'Bruker D8 Venture'
_diffrn_measurement_method '\f and \w scans'
_diffrn_radiation_monochromator mirror
_diffrn_radiation_type MoK\a
_diffrn_radiation_wavelength 0.71073
_diffrn_reflns_av_R_equivalents 0.0610
_diffrn_reflns_av_unetI/netI 0.0321
_diffrn_reflns_limit_h_max 51
_diffrn_reflns_limit_h_min -51
_diffrn_reflns_limit_k_max 9
_diffrn_reflns_limit_k_min -9
_diffrn_reflns_limit_l_max 18
_diffrn_reflns_limit_l_min -18
_diffrn_reflns_number 60054
_diffrn_reflns_theta_full 25.242
_diffrn_reflns_theta_max 30.580
_diffrn_reflns_theta_min 2.297
_diffrn_source 'fine-focus sealed tube'
_exptl_absorpt_coefficient_mu 0.092
_exptl_absorpt_correction_T_max 0.895
_exptl_absorpt_correction_T_min 0.731
_exptl_absorpt_correction_type multi-scan
_exptl_absorpt_process_details
;
(<i>SADABS</i>; Krause <i>et al.</i>,  2015)
;
_exptl_crystal_colour colourless
_exptl_crystal_density_diffrn 1.329
_exptl_crystal_description prism
_exptl_crystal_F_000 1360
_exptl_crystal_size_max 0.203
_exptl_crystal_size_mid 0.152
_exptl_crystal_size_min 0.078
_refine_diff_density_max 0.304
_refine_diff_density_min -0.268
_refine_ls_extinction_method none
_refine_ls_goodness_of_fit_ref 1.113
_refine_ls_hydrogen_treatment refall
_refine_ls_matrix_type full
_refine_ls_number_parameters 289
_refine_ls_number_reflns 4940
_refine_ls_number_restraints 0
_refine_ls_restrained_S_all 1.113
_refine_ls_R_factor_all 0.0631
_refine_ls_R_factor_gt 0.0442
_refine_ls_shift/su_max 0.000
_refine_ls_shift/su_mean 0.000
_refine_ls_structure_factor_coef Fsqd
_refine_ls_weighting_details 'w=1/[\s^2^(Fo^2^)+(0.0582P)^2^+0.7544P] where P=(Fo^2^+2Fc^2^)/3'
_refine_ls_weighting_scheme calc
_refine_ls_wR_factor_gt 0.1148
_refine_ls_wR_factor_ref 0.1238
_reflns_number_gt 3518
_reflns_number_total 4940
_reflns_threshold_expression 'I > 2\s(I)'
_cod_data_source_file hb8087sup1.cif
_cod_data_source_block I
_cod_depositor_comments 'Adding full bibliography for 2023003.cif.'
_cod_original_cell_volume 3222.3(5)
_cod_original_sg_symbol_H-M 'C 2/c'
_cod_database_code 2023003
_cod_database_fobs_code 2023003
_shelx_space_group_comment
;
The symmetry employed for this shelxl refinement is uniquely defined
by the following loop, which should always be used as a source of
symmetry information in preference to the above space-group names.
They are only intended as comments.
;

loop_
_space_group_symop_operation_xyz
'x, y, z'
'-x, y, -z+1/2'
'x+1/2, y+1/2, z'
'-x+1/2, y+1/2, -z+1/2'
'-x, -y, -z'
'x, -y, z-1/2'
'-x+1/2, -y+1/2, -z'
'x+1/2, -y+1/2, z-1/2'

loop_
_atom_site_type_symbol
_atom_site_label
_atom_site_fract_x
_atom_site_fract_y
_atom_site_fract_z
_atom_site_U_iso_or_equiv
_atom_site_adp_type
_atom_site_calc_flag
_atom_site_occupancy
_atom_site_disorder_assembly
_atom_site_disorder_group
O O1 0.01365(2) 0.14244(11) 0.13861(6) 0.02265(19) Uani d 1 . .
O O3 -0.07925(2) 0.77690(11) 0.03962(6) 0.02359(19) Uani d 1 . .
C C9 -0.01929(3) 0.65096(16) 0.10952(8) 0.0204(2) Uani d 1 . .
O O2 0.06636(3) 0.00843(12) 0.21536(7) 0.0293(2) Uani d 1 . .
O O4 -0.11921(2) 0.70415(12) 0.15117(7) 0.0276(2) Uani d 1 . .
C C5 -0.00869(3) 0.30453(15) 0.11373(8) 0.0195(2) Uani d 1 . .
C C2 0.06565(3) 0.35501(17) 0.20298(9) 0.0225(2) Uani d 1 . .
C C6 -0.04569(3) 0.26950(17) 0.07004(9) 0.0219(2) Uani d 1 . .
C C4 0.00547(3) 0.49326(15) 0.13275(8) 0.0192(2) Uani d 1 . .
C C1 0.05017(3) 0.15982(17) 0.18837(9) 0.0227(2) Uani d 1 . .
C C10 -0.11073(3) 0.80567(16) 0.08412(9) 0.0222(2) Uani d 1 . .
C C3 0.04453(3) 0.51431(17) 0.17689(9) 0.0211(2) Uani d 1 . .
C C11 -0.13230(3) 0.97493(16) 0.03591(9) 0.0221(2) Uani d 1 . .
C C7 -0.06982(3) 0.42622(17) 0.04737(9) 0.0221(2) Uani d 1 . .
C C8 -0.05615(3) 0.61479(16) 0.06872(9) 0.0207(2) Uani d 1 . .
C C16 -0.12922(3) 1.03226(17) -0.06341(9) 0.0231(2) Uani d 1 . .
C C14 -0.17523(3) 1.28898(17) -0.05714(9) 0.0235(2) Uani d 1 . .
C C15 -0.15077(3) 1.18512(17) -0.10943(9) 0.0236(2) Uani d 1 . .
C C12 -0.15665(4) 1.07610(18) 0.08908(10) 0.0272(3) Uani d 1 . .
C C13 -0.17742(4) 1.23237(18) 0.04322(10) 0.0280(3) Uani d 1 . .
C C17 -0.19912(3) 1.45327(17) -0.11186(10) 0.0263(3) Uani d 1 . .
C C19 -0.17461(4) 1.58787(19) -0.16687(12) 0.0327(3) Uani d 1 . .
C C20 -0.21829(5) 1.5761(2) -0.03849(13) 0.0402(4) Uani d 1 . .
C C18 -0.22939(4) 1.3594(2) -0.19155(13) 0.0375(3) Uani d 1 . .
H H9 -0.0100(4) 0.7858(19) 0.1225(9) 0.018(3) Uiso d 1 . .
H H3 0.0540(4) 0.644(2) 0.1881(10) 0.022(3) Uiso d 1 . .
H H2 0.0923(4) 0.3644(18) 0.2369(9) 0.019(3) Uiso d 1 . .
H H6 -0.0534(4) 0.132(2) 0.0585(11) 0.031(4) Uiso d 1 . .
H H16 -0.1128(4) 0.963(2) -0.1025(11) 0.028(4) Uiso d 1 . .
H H7 -0.0961(4) 0.4084(19) 0.0178(10) 0.024(3) Uiso d 1 . .
H H15 -0.1483(4) 1.220(2) -0.1788(11) 0.028(4) Uiso d 1 . .
H H12 -0.1584(4) 1.038(2) 0.1596(12) 0.033(4) Uiso d 1 . .
H H13 -0.1935(4) 1.302(2) 0.0848(12) 0.040(4) Uiso d 1 . .
H H19A -0.1646(5) 1.519(2) -0.2236(13) 0.042(4) Uiso d 1 . .
H H18A -0.2457(5) 1.460(2) -0.2292(12) 0.042(4) Uiso d 1 . .
H H19B -0.1528(5) 1.642(2) -0.1159(13) 0.046(5) Uiso d 1 . .
H H20A -0.2378(4) 1.495(2) -0.0068(12) 0.038(4) Uiso d 1 . .
H H18B -0.2453(5) 1.273(3) -0.1618(14) 0.054(5) Uiso d 1 . .
H H20B -0.1987(4) 1.634(2) 0.0198(12) 0.041(4) Uiso d 1 . .
H H20C -0.2317(5) 1.687(3) -0.0776(13) 0.051(5) Uiso d 1 . .
H H19C -0.1898(5) 1.702(2) -0.1991(12) 0.045(4) Uiso d 1 . .
H H18C -0.2170(5) 1.281(3) -0.2455(14) 0.055(5) Uiso d 1 . .

loop_
_atom_site_aniso_label
_atom_site_aniso_U_11
_atom_site_aniso_U_22
_atom_site_aniso_U_33
_atom_site_aniso_U_12
_atom_site_aniso_U_13
_atom_site_aniso_U_23
O1 0.0223(4) 0.0180(4) 0.0272(4) 0.0017(3) 0.0023(3) 0.0003(3)
O3 0.0218(4) 0.0213(4) 0.0278(4) 0.0041(3) 0.0043(3) 0.0037(3)
C9 0.0228(6) 0.0186(5) 0.0200(5) -0.0004(4) 0.0039(4) 0.0008(4)
O2 0.0292(5) 0.0237(4) 0.0349(5) 0.0074(3) 0.0046(4) 0.0034(4)
O4 0.0293(5) 0.0255(4) 0.0289(5) 0.0011(4) 0.0069(4) 0.0031(3)
C5 0.0218(5) 0.0173(5) 0.0197(5) 0.0018(4) 0.0044(4) 0.0010(4)
C2 0.0200(5) 0.0251(6) 0.0227(6) 0.0001(4) 0.0042(4) -0.0004(4)
C6 0.0250(6) 0.0184(5) 0.0223(6) -0.0014(4) 0.0035(4) -0.0009(4)
C4 0.0215(5) 0.0182(5) 0.0178(5) -0.0005(4) 0.0033(4) 0.0007(4)
C1 0.0219(5) 0.0245(6) 0.0225(6) 0.0027(4) 0.0058(4) 0.0003(4)
C10 0.0210(5) 0.0211(5) 0.0239(6) -0.0005(4) 0.0017(4) -0.0027(4)
C3 0.0223(6) 0.0215(5) 0.0199(5) -0.0023(4) 0.0045(4) -0.0003(4)
C11 0.0197(5) 0.0206(5) 0.0256(6) 0.0001(4) 0.0023(4) -0.0012(4)
C7 0.0206(6) 0.0226(5) 0.0226(6) -0.0012(4) 0.0021(4) 0.0005(4)
C8 0.0226(6) 0.0188(5) 0.0209(5) 0.0038(4) 0.0042(4) 0.0017(4)
C16 0.0211(6) 0.0227(5) 0.0258(6) 0.0020(4) 0.0043(4) -0.0019(4)
C14 0.0190(5) 0.0207(5) 0.0297(6) -0.0001(4) 0.0010(4) -0.0014(4)
C15 0.0233(6) 0.0240(6) 0.0228(6) 0.0007(4) 0.0015(4) -0.0001(4)
C12 0.0288(6) 0.0282(6) 0.0257(6) 0.0037(5) 0.0072(5) 0.0014(5)
C13 0.0275(6) 0.0277(6) 0.0299(6) 0.0067(5) 0.0081(5) -0.0014(5)
C17 0.0232(6) 0.0229(6) 0.0318(7) 0.0041(5) 0.0008(5) -0.0002(5)
C19 0.0331(7) 0.0242(6) 0.0396(8) 0.0013(5) 0.0017(6) 0.0042(5)
C20 0.0427(9) 0.0341(7) 0.0451(9) 0.0169(7) 0.0104(7) 0.0018(6)
C18 0.0288(7) 0.0307(7) 0.0482(9) 0.0014(6) -0.0094(6) 0.0017(6)

loop_
_atom_type_symbol
_atom_type_description
_atom_type_scat_dispersion_real
_atom_type_scat_dispersion_imag
_atom_type_scat_source
C C 0.0033 0.0016 'International Tables Vol C Tables 4.2.6.8 and 6.1.1.4'
H H 0.0000 0.0000 'International Tables Vol C Tables 4.2.6.8 and 6.1.1.4'
O O 0.0106 0.0060 'International Tables Vol C Tables 4.2.6.8 and 6.1.1.4'

loop_
_geom_angle_atom_site_label_1
_geom_angle_atom_site_label_2
_geom_angle_atom_site_label_3
_geom_angle_site_symmetry_1
_geom_angle_site_symmetry_3
_geom_angle
_geom_angle_publ_flag
C1 O1 C5 . . 121.32(9) ?
C10 O3 C8 . . 119.20(9) ?
C8 C9 C4 . . 119.17(10) ?
C8 C9 H9 . . 121.0(7) ?
C4 C9 H9 . . 119.8(7) ?
O1 C5 C6 . . 116.43(9) ?
O1 C5 C4 . . 121.28(10) ?
C6 C5 C4 . . 122.28(10) ?
C3 C2 C1 . . 121.66(11) ?
C3 C2 H2 . . 122.0(7) ?
C1 C2 H2 . . 116.3(7) ?
C7 C6 C5 . . 118.98(10) ?
C7 C6 H6 . . 123.8(8) ?
C5 C6 H6 . . 117.2(8) ?
C5 C4 C9 . . 118.16(10) ?
C5 C4 C3 . . 118.03(10) ?
C9 C4 C3 . . 123.80(10) ?
O2 C1 O1 . . 116.33(10) ?
O2 C1 C2 . . 126.25(11) ?
O1 C1 C2 . . 117.41(10) ?
O4 C10 O3 . . 123.78(10) ?
O4 C10 C11 . . 126.47(11) ?
O3 C10 C11 . . 109.74(10) ?
C2 C3 C4 . . 119.92(10) ?
C2 C3 H3 . . 122.8(8) ?
C4 C3 H3 . . 117.2(8) ?
C12 C11 C16 . . 119.14(11) ?
C12 C11 C10 . . 119.88(11) ?
C16 C11 C10 . . 120.97(10) ?
C6 C7 C8 . . 119.02(11) ?
C6 C7 H7 . . 121.8(8) ?
C8 C7 H7 . . 119.2(8) ?
C9 C8 C7 . . 122.33(10) ?
C9 C8 O3 . . 117.29(10) ?
C7 C8 O3 . . 120.12(10) ?
C15 C16 C11 . . 120.53(11) ?
C15 C16 H16 . . 118.6(8) ?
C11 C16 H16 . . 120.8(8) ?
C15 C14 C13 . . 117.63(11) ?
C15 C14 C17 . . 119.29(11) ?
C13 C14 C17 . . 123.04(11) ?
C16 C15 C14 . . 121.16(11) ?
C16 C15 H15 . . 118.5(8) ?
C14 C15 H15 . . 120.3(8) ?
C13 C12 C11 . . 119.91(12) ?
C13 C12 H12 . . 120.9(8) ?
C11 C12 H12 . . 119.2(8) ?
C12 C13 C14 . . 121.60(11) ?
C12 C13 H13 . . 116.8(9) ?
C14 C13 H13 . . 121.6(9) ?
C14 C17 C20 . . 112.19(11) ?
C14 C17 C19 . . 110.30(10) ?
C20 C17 C19 . . 108.67(11) ?
C14 C17 C18 . . 107.72(10) ?
C20 C17 C18 . . 109.17(12) ?
C19 C17 C18 . . 108.73(12) ?
C17 C19 H19A . . 111.9(9) ?
C17 C19 H19B . . 109.9(9) ?
H19A C19 H19B . . 110.0(13) ?
C17 C19 H19C . . 110.8(9) ?
H19A C19 H19C . . 106.1(13) ?
H19B C19 H19C . . 107.9(13) ?
C17 C20 H20A . . 111.2(9) ?
C17 C20 H20B . . 111.4(9) ?
H20A C20 H20B . . 109.1(13) ?
C17 C20 H20C . . 108.3(10) ?
H20A C20 H20C . . 108.6(14) ?
H20B C20 H20C . . 108.1(13) ?
C17 C18 H18A . . 110.9(9) ?
C17 C18 H18B . . 112.4(11) ?
H18A C18 H18B . . 107.1(14) ?
C17 C18 H18C . . 110.8(10) ?
H18A C18 H18C . . 107.2(13) ?
H18B C18 H18C . . 108.3(14) ?

loop_
_geom_bond_atom_site_label_1
_geom_bond_atom_site_label_2
_geom_bond_site_symmetry_2
_geom_bond_distance
_geom_bond_publ_flag
O1 C1 . 1.3789(14) ?
O1 C5 . 1.3791(13) ?
O3 C10 . 1.3680(14) ?
O3 C8 . 1.4036(13) ?
C9 C8 . 1.3724(16) ?
C9 C4 . 1.4023(15) ?
C9 H9 . 0.987(13) ?
O2 C1 . 1.2150(14) ?
O4 C10 . 1.2047(14) ?
C5 C6 . 1.3855(16) ?
C5 C4 . 1.3972(15) ?
C2 C3 . 1.3430(16) ?
C2 C1 . 1.4490(16) ?
C2 H2 . 0.993(13) ?
C6 C7 . 1.3829(16) ?
C6 H6 . 0.985(14) ?
C4 C3 . 1.4410(16) ?
C10 C11 . 1.4829(16) ?
C3 H3 . 0.956(13) ?
C11 C12 . 1.3903(17) ?
C11 C16 . 1.3955(17) ?
C7 C8 . 1.3949(16) ?
C7 H7 . 0.973(13) ?
C16 C15 . 1.3858(16) ?
C16 H16 . 0.967(14) ?
C14 C15 . 1.3956(17) ?
C14 C13 . 1.4005(18) ?
C14 C17 . 1.5281(16) ?
C15 H15 . 0.967(14) ?
C12 C13 . 1.3895(17) ?
C12 H12 . 0.983(15) ?
C13 H13 . 0.983(16) ?
C17 C20 . 1.5286(19) ?
C17 C19 . 1.5347(19) ?
C17 C18 . 1.5348(18) ?
C19 H19A . 0.999(17) ?
C19 H19B . 1.021(17) ?
C19 H19C . 1.007(17) ?
C20 H20A . 1.034(16) ?
C20 H20B . 1.040(16) ?
C20 H20C . 0.999(18) ?
C18 H18A . 0.990(16) ?
C18 H18B . 0.948(18) ?
C18 H18C . 1.047(18) ?

loop_
_geom_hbond_atom_site_label_D
_geom_hbond_atom_site_label_H
_geom_hbond_atom_site_label_A
_geom_hbond_site_symmetry_A
_geom_hbond_distance_DH
_geom_hbond_distance_HA
_geom_hbond_distance_DA
_geom_hbond_angle_DHA
_geom_hbond_publ_flag
C9 H9 O1 1_565 0.987(13) 2.584(13) 3.5682(14) 174.8(10) yes
C6 H6 O3 1_545 0.985(14) 2.603(15) 3.5835(14) 173.9(12) yes
C9 H9 O1 1_565 0.987(13) 2.584(13) 3.5682(14) 174.8(10) yes
C16 H16 O2 5_565 0.968(14) 2.416(15) 3.2628(16) 146.0(11) yes

loop_
_geom_torsion_atom_site_label_1
_geom_torsion_atom_site_label_2
_geom_torsion_atom_site_label_3
_geom_torsion_atom_site_label_4
_geom_torsion_site_symmetry_1
_geom_torsion_site_symmetry_2
_geom_torsion_site_symmetry_3
_geom_torsion_site_symmetry_4
_geom_torsion
_geom_torsion_publ_flag
C1 O1 C5 C6 . . . . -175.80(10) ?
C1 O1 C5 C4 . . . . 3.67(16) ?
O1 C5 C6 C7 . . . . 177.35(10) ?
C4 C5 C6 C7 . . . . -2.11(17) ?
O1 C5 C4 C9 . . . . -177.29(10) ?
C6 C5 C4 C9 . . . . 2.15(17) ?
O1 C5 C4 C3 . . . . 1.60(16) ?
C6 C5 C4 C3 . . . . -178.97(10) ?
C8 C9 C4 C5 . . . . -0.39(16) ?
C8 C9 C4 C3 . . . . -179.21(10) ?
C5 O1 C1 O2 . . . . 173.38(10) ?
C5 O1 C1 C2 . . . . -6.99(15) ?
C3 C2 C1 O2 . . . . -175.08(12) ?
C3 C2 C1 O1 . . . . 5.34(17) ?
C8 O3 C10 O4 . . . . 3.51(16) ?
C8 O3 C10 C11 . . . . -175.37(9) ?
C1 C2 C3 C4 . . . . -0.26(17) ?
C5 C4 C3 C2 . . . . -3.21(16) ?
C9 C4 C3 C2 . . . . 175.60(11) ?
O4 C10 C11 C12 . . . . 24.57(18) ?
O3 C10 C11 C12 . . . . -156.59(11) ?
O4 C10 C11 C16 . . . . -153.99(12) ?
O3 C10 C11 C16 . . . . 24.85(15) ?
C5 C6 C7 C8 . . . . 0.31(17) ?
C4 C9 C8 C7 . . . . -1.38(17) ?
C4 C9 C8 O3 . . . . -175.41(10) ?
C6 C7 C8 C9 . . . . 1.43(18) ?
C6 C7 C8 O3 . . . . 175.30(10) ?
C10 O3 C8 C9 . . . . -120.25(11) ?
C10 O3 C8 C7 . . . . 65.57(14) ?
C12 C11 C16 C15 . . . . -1.48(18) ?
C10 C11 C16 C15 . . . . 177.09(10) ?
C11 C16 C15 C14 . . . . 1.79(18) ?
C13 C14 C15 C16 . . . . -0.42(17) ?
C17 C14 C15 C16 . . . . -178.56(11) ?
C16 C11 C12 C13 . . . . -0.18(18) ?
C10 C11 C12 C13 . . . . -178.76(11) ?
C11 C12 C13 C14 . . . . 1.6(2) ?
C15 C14 C13 C12 . . . . -1.26(18) ?
C17 C14 C13 C12 . . . . 176.81(12) ?
C15 C14 C17 C20 . . . . -168.91(12) ?
C13 C14 C17 C20 . . . . 13.06(17) ?
C15 C14 C17 C19 . . . . -47.60(15) ?
C13 C14 C17 C19 . . . . 134.37(13) ?
C15 C14 C17 C18 . . . . 70.93(15) ?
C13 C14 C17 C18 . . . . -107.11(14) ?
